data_4075354
loop_
_publ_author_name
'Bourgeois, Cheryl J.'
'Hughes, Russell P.'
'Yuan, Jian'
'DiPasquale, Antonio G.'
'Rheingold, Arnold L.'

_publ_section_title
;
 \a- and \b-Fluorine Elimination Reactions Induced by Reduction of
 Iridium&#x2212;Fluoroalkyl Complexes. Selective Formation of
 Fluoroalkylidene and Hydrofluoroalkene Ligands
;
_journal_issue 12
_journal_name_full Organometallics
_journal_page_first 2908
_journal_paper_doi 10.1021/om060243l
_journal_volume 25
_journal_year 2006
_chemical_formula_sum 'C13 H17 F2 Ir O'
_chemical_formula_weight 419.47
_chemical_name_systematic
; 

 ? 

;
_space_group_IT_number 11
_symmetry_cell_setting monoclinic
_symmetry_space_group_name_Hall '-P 2yb'
_symmetry_space_group_name_H-M 'P 1 21/m 1'
_atom_sites_solution_hydrogens geom
_atom_sites_solution_primary direct
_atom_sites_solution_secondary difmap
_audit_creation_method SHELXL-97
_cell_angle_alpha 90.00
_cell_angle_beta 103.519(8)
_cell_angle_gamma 90.00
_cell_formula_units_Z 2
_cell_length_a 7.299(4)
_cell_length_b 11.283(6)
_cell_length_c 8.262(5)
_cell_measurement_reflns_used 3480
_cell_measurement_temperature 213(2)
_cell_measurement_theta_max 27.98
_cell_measurement_theta_min 2.54
_cell_volume 661.6(6)
_computing_cell_refinement 'Bruker SMART'
_computing_data_collection 'Bruker SMART'
_computing_data_reduction 'Bruker SAINT'
_computing_molecular_graphics 'Bruker SHELXTL'
_computing_publication_material 'Bruker SHELXTL'
_computing_structure_refinement 'SHELXL-97 (Sheldrick, 1997)'
_computing_structure_solution 'SHELXS-97 (Sheldrick, 1990)'
_diffrn_ambient_temperature 213(2)
_diffrn_measured_fraction_theta_full 0.945
_diffrn_measured_fraction_theta_max 0.945
_diffrn_measurement_device_type 'CCD area detector'
_diffrn_measurement_method 'phi and omega scans'
_diffrn_radiation_monochromator graphite
_diffrn_radiation_source 'fine-focus sealed tube'
_diffrn_radiation_type MoK\a
_diffrn_radiation_wavelength 0.71073
_diffrn_reflns_av_R_equivalents 0.0296
_diffrn_reflns_av_sigmaI/netI 0.0336
_diffrn_reflns_limit_h_max 9
_diffrn_reflns_limit_h_min -9
_diffrn_reflns_limit_k_max 12
_diffrn_reflns_limit_k_min -14
_diffrn_reflns_limit_l_max 10
_diffrn_reflns_limit_l_min -10
_diffrn_reflns_number 3873
_diffrn_reflns_theta_full 28.02
_diffrn_reflns_theta_max 28.02
_diffrn_reflns_theta_min 2.54
_exptl_absorpt_coefficient_mu 10.095
_exptl_absorpt_correction_T_max 0.4317
_exptl_absorpt_correction_T_min 0.1517
_exptl_absorpt_correction_type empirical
_exptl_absorpt_process_details sadabs
_exptl_crystal_colour colorless
_exptl_crystal_density_diffrn 2.106
_exptl_crystal_density_meas 0
_exptl_crystal_density_method 'not measured'
_exptl_crystal_description plate
_exptl_crystal_F_000 396
_exptl_crystal_size_max 0.30
_exptl_crystal_size_mid 0.30
_exptl_crystal_size_min 0.10
_refine_diff_density_max 1.336
_refine_diff_density_min -1.119
_refine_diff_density_rms 0.139
_refine_ls_extinction_method none
_refine_ls_goodness_of_fit_ref 1.029
_refine_ls_hydrogen_treatment mixed
_refine_ls_matrix_type full
_refine_ls_number_parameters 95
_refine_ls_number_reflns 1590
_refine_ls_number_restraints 0
_refine_ls_restrained_S_all 1.029
_refine_ls_R_factor_all 0.0230
_refine_ls_R_factor_gt 0.0224
_refine_ls_shift/su_max 0.465
_refine_ls_shift/su_mean 0.074
_refine_ls_structure_factor_coef Fsqd
_refine_ls_weighting_details 'calc w=1/[\s^2^(Fo^2^)+(0.0400P)^2^+0.0000P] where P=(Fo^2^+2Fc^2^)/3'
_refine_ls_weighting_scheme calc
_refine_ls_wR_factor_gt 0.0592
_refine_ls_wR_factor_ref 0.0596
_reflns_number_gt 1544
_reflns_number_total 1590
_reflns_threshold_expression >2sigma(I)
_cod_data_source_file om060243lsi20060427_010511.cif
_cod_data_source_block rph348_compound_11
_cod_original_sg_symbol_H-M P2(1)/m
_cod_database_code 4075354

loop_
_symmetry_equiv_pos_as_xyz
'x, y, z'
'-x, y+1/2, -z'
'-x, -y, -z'
'x, -y-1/2, z'

loop_
_atom_site_label
_atom_site_type_symbol
_atom_site_fract_x
_atom_site_fract_y
_atom_site_fract_z
_atom_site_U_iso_or_equiv
_atom_site_adp_type
_atom_site_occupancy
_atom_site_symmetry_multiplicity
_atom_site_calc_flag
_atom_site_refinement_flags
Ir1 Ir 0.50507(2) 0.2500 0.682496(19) 0.02367(9) Uani 1 2 d S
F1 F 0.4771(8) 0.1326(6) 0.9878(7) 0.0601(16) Uani 0.50 1 d P
F2 F 0.2050(7) 0.1336(5) 0.8124(7) 0.0524(13) Uani 0.50 1 d P
O1 O 0.1379(6) 0.2500 0.4276(6) 0.0547(12) Uani 1 2 d S
C1 C 0.8042(7) 0.2500 0.8228(6) 0.0288(10) Uani 1 2 d S
C2 C 0.7773(5) 0.1469(3) 0.7179(5) 0.0284(7) Uani 1 1 d .
C3 C 0.7266(5) 0.1856(3) 0.5520(4) 0.0273(7) Uani 1 1 d .
C4 C 0.8760(9) 0.2500 1.0107(7) 0.0441(15) Uani 1 2 d S
H4A H 1.0126 0.2500 1.0386 0.066 Uiso 1 2 calc SR
H4B H 0.8305 0.1798 1.0567 0.066 Uiso 0.50 1 calc PR
H4C H 0.8305 0.3202 1.0567 0(46) Uiso 0.00 1 calc PR
C5 C 0.8077(6) 0.0215(4) 0.7779(6) 0.0437(9) Uani 1 1 d .
H5A H 0.9368 -0.0016 0.7823 0.066 Uiso 1 1 calc R
H5B H 0.7224 -0.0304 0.7021 0.066 Uiso 1 1 calc R
H5C H 0.7836 0.0153 0.8882 0.066 Uiso 1 1 calc R
C6 C 0.6987(6) 0.1088(4) 0.3985(5) 0.0426(9) Uani 1 1 d .
H6A H 0.8192 0.0954 0.3712 0.064 Uiso 1 1 calc R
H6B H 0.6141 0.1482 0.3062 0.064 Uiso 1 1 calc R
H6C H 0.6448 0.0334 0.4197 0.064 Uiso 1 1 calc R
C7 C 0.2811(8) 0.2500 0.5249(7) 0.0346(11) Uani 1 2 d S
C8 C 0.3727(6) 0.1879(5) 0.8626(6) 0.0480(11) Uani 1 1 d .

loop_
_atom_site_aniso_label
_atom_site_aniso_U_11
_atom_site_aniso_U_22
_atom_site_aniso_U_33
_atom_site_aniso_U_23
_atom_site_aniso_U_13
_atom_site_aniso_U_12
Ir1 0.02063(12) 0.02558(13) 0.02619(13) 0.000 0.00825(8) 0.000
F1 0.049(3) 0.091(5) 0.043(3) 0.025(3) 0.017(2) -0.009(3)
F2 0.041(3) 0.065(4) 0.060(3) 0.001(3) 0.028(2) -0.014(2)
O1 0.037(2) 0.067(3) 0.052(3) 0.000 -0.007(2) 0.000
C1 0.025(2) 0.034(3) 0.027(2) 0.000 0.0057(19) 0.000
C2 0.0227(15) 0.0289(17) 0.0351(18) 0.0011(14) 0.0099(13) 0.0010(12)
C3 0.0215(15) 0.0334(19) 0.0285(17) -0.0025(14) 0.0090(13) -0.0002(14)
C4 0.034(3) 0.069(4) 0.028(3) 0.000 0.004(2) 0.000
C5 0.039(2) 0.034(2) 0.061(3) 0.0084(19) 0.0154(18) 0.0054(16)
C6 0.039(2) 0.054(3) 0.039(2) -0.0168(19) 0.0165(16) -0.0053(18)
C7 0.029(3) 0.035(3) 0.039(3) 0.000 0.008(2) 0.000
C8 0.034(2) 0.074(3) 0.043(2) 0.011(2) 0.0226(18) -0.004(2)

loop_
_atom_type_symbol
_atom_type_description
_atom_type_scat_dispersion_real
_atom_type_scat_dispersion_imag
_atom_type_scat_source
C C 0.0033 0.0016 'International Tables Vol C Tables 4.2.6.8 and 6.1.1.4'
H H 0.0000 0.0000 'International Tables Vol C Tables 4.2.6.8 and 6.1.1.4'
O O 0.0106 0.0060 'International Tables Vol C Tables 4.2.6.8 and 6.1.1.4'
F F 0.0171 0.0103 'International Tables Vol C Tables 4.2.6.8 and 6.1.1.4'
Ir Ir -1.4442 7.9887 'International Tables Vol C Tables 4.2.6.8 and 6.1.1.4'

loop_
_geom_angle_atom_site_label_1
_geom_angle_atom_site_label_2
_geom_angle_atom_site_label_3
_geom_angle
_geom_angle_site_symmetry_1
_geom_angle_site_symmetry_3
C7 Ir1 C8 91.3(2) . 4_565
C7 Ir1 C8 91.3(2) . .
C8 Ir1 C8 39.4(3) 4_565 .
C7 Ir1 C1 166.9(2) . .
C8 Ir1 C1 101.05(18) 4_565 .
C8 Ir1 C1 101.05(18) . .
C7 Ir1 C2 134.52(16) . .
C8 Ir1 C2 128.53(16) 4_565 .
C8 Ir1 C2 106.01(16) . .
C1 Ir1 C2 37.37(12) . .
C7 Ir1 C2 134.52(16) . 4_565
C8 Ir1 C2 106.01(16) 4_565 4_565
C8 Ir1 C2 128.53(16) . 4_565
C1 Ir1 C2 37.37(12) . 4_565
C2 Ir1 C2 61.91(18) . 4_565
C7 Ir1 C3 106.20(19) . 4_565
C8 Ir1 C3 137.50(18) 4_565 4_565
C8 Ir1 C3 162.54(16) . 4_565
C1 Ir1 C3 61.54(16) . 4_565
C2 Ir1 C3 61.48(13) . 4_565
C2 Ir1 C3 36.14(13) 4_565 4_565
C7 Ir1 C3 106.20(19) . .
C8 Ir1 C3 162.54(16) 4_565 .
C8 Ir1 C3 137.50(18) . .
C1 Ir1 C3 61.54(16) . .
C2 Ir1 C3 36.13(13) . .
C2 Ir1 C3 61.48(13) 4_565 .
C3 Ir1 C3 37.45(19) 4_565 .
C2 C1 C2 108.2(4) 4_565 .
C2 C1 C4 125.6(2) 4_565 .
C2 C1 C4 125.6(2) . .
C2 C1 Ir1 72.9(2) 4_565 .
C2 C1 Ir1 72.9(2) . .
C4 C1 Ir1 126.6(4) . .
C1 C2 C3 107.7(3) . .
C1 C2 C5 125.2(4) . .
C3 C2 C5 127.0(4) . .
C1 C2 Ir1 69.7(2) . .
C3 C2 Ir1 72.0(2) . .
C5 C2 Ir1 125.9(3) . .
C2 C3 C3 108.2(2) . 4_565
C2 C3 C6 126.5(4) . .
C3 C3 C6 125.0(2) 4_565 .
C2 C3 Ir1 71.9(2) . .
C3 C3 Ir1 71.28(9) 4_565 .
C6 C3 Ir1 127.8(3) . .
O1 C7 Ir1 178.7(5) . .
F1 C8 F2 110.5(5) . .
F1 C8 C8 118.8(4) . 4_565
F2 C8 C8 117.1(3) . 4_565
F1 C8 Ir1 116.8(3) . .
F2 C8 Ir1 118.4(4) . .
C8 C8 Ir1 70.28(15) 4_565 .

loop_
_geom_bond_atom_site_label_1
_geom_bond_atom_site_label_2
_geom_bond_distance
_geom_bond_site_symmetry_2
Ir1 C7 1.837(6) .
Ir1 C8 2.077(4) 4_565
Ir1 C8 2.077(4) .
Ir1 C1 2.220(5) .
Ir1 C2 2.262(3) .
Ir1 C2 2.262(3) 4_565
Ir1 C3 2.263(4) 4_565
Ir1 C3 2.263(4) .
F1 C8 1.293(7) .
F2 C8 1.345(6) .
O1 C7 1.160(7) .
C1 C2 1.436(5) 4_565
C1 C2 1.437(5) .
C1 C4 1.518(7) .
C2 C3 1.403(5) .
C2 C5 1.499(5) .
C3 C3 1.453(7) 4_565
C3 C6 1.510(5) .
C8 C8 1.402(11) 4_565
